data_4339646
loop_
_publ_author_name
'Chakravarty, Manab'
'Suresh, R. Rama'
'Swamy, K. C. Kumara'

_publ_section_title
;
 Molecularly nonstoichiometric crystals in phosphorus compounds.
;
_journal_issue 23
_journal_name_full 'Inorganic chemistry'
_journal_page_first 9819
_journal_page_last 9826
_journal_paper_doi 10.1021/ic701173x
_journal_volume 46
_journal_year 2007
_chemical_formula_sum 'C24 H36 N2 O3.08 P2'
_chemical_formula_weight 463.77
_chemical_name_systematic
; 
 ? 
;
_space_group_IT_number 14
_symmetry_cell_setting monoclinic
_symmetry_space_group_name_Hall '-P 2ybc'
_symmetry_space_group_name_H-M 'P 1 21/c 1'
_atom_sites_solution_hydrogens geom
_atom_sites_solution_primary direct
_atom_sites_solution_secondary difmap
_audit_creation_method SHELXL-97
_cell_angle_alpha 90.00
_cell_angle_beta 102.806(2)
_cell_angle_gamma 90.00
_cell_formula_units_Z 4
_cell_length_a 20.381(2)
_cell_length_b 8.2365(8)
_cell_length_c 16.2347(16)
_cell_measurement_reflns_used 4792
_cell_measurement_temperature 293(2)
_cell_measurement_theta_max 20.44
_cell_measurement_theta_min 2.55
_cell_volume 2657.5(5)
_computing_cell_refinement 'Bruker SMART'
_computing_data_collection 'Bruker SMART'
_computing_data_reduction 'Bruker SAINT'
_computing_molecular_graphics 'Bruker SHELXTL'
_computing_publication_material 'Bruker SHELXTL'
_computing_structure_refinement 'SHELXL-97 (Sheldrick, 1997)'
_computing_structure_solution 'SHELXS-97 (Sheldrick, 1990)'
_diffrn_ambient_temperature 293(2)
_diffrn_measured_fraction_theta_full 1.000
_diffrn_measured_fraction_theta_max 1.000
_diffrn_measurement_device_type 'CCD area detector'
_diffrn_measurement_method 'Phi and omega scans'
_diffrn_radiation_monochromator graphite
_diffrn_radiation_source 'fine-focus sealed tube'
_diffrn_radiation_type MoK\a
_diffrn_radiation_wavelength 0.71073
_diffrn_reflns_av_R_equivalents 0.0700
_diffrn_reflns_av_sigmaI/netI 0.0562
_diffrn_reflns_limit_h_max 24
_diffrn_reflns_limit_h_min -24
_diffrn_reflns_limit_k_max 9
_diffrn_reflns_limit_k_min -9
_diffrn_reflns_limit_l_max 19
_diffrn_reflns_limit_l_min -19
_diffrn_reflns_number 24698
_diffrn_reflns_theta_full 25.00
_diffrn_reflns_theta_max 25.00
_diffrn_reflns_theta_min 1.02
_exptl_absorpt_coefficient_mu 0.189
_exptl_absorpt_correction_T_max 0.9759
_exptl_absorpt_correction_T_min 0.9614
_exptl_absorpt_correction_type empirical
_exptl_absorpt_process_details 'sadabs Sheldrick (1996)'
_exptl_crystal_colour colorless
_exptl_crystal_density_diffrn 1.159
_exptl_crystal_density_method 'not measured'
_exptl_crystal_description block
_exptl_crystal_F_000 995
_exptl_crystal_size_max 0.21
_exptl_crystal_size_mid 0.18
_exptl_crystal_size_min 0.13
_refine_diff_density_max 0.276
_refine_diff_density_min -0.242
_refine_diff_density_rms 0.045
_refine_ls_extinction_method none
_refine_ls_goodness_of_fit_ref 1.013
_refine_ls_hydrogen_treatment constr
_refine_ls_matrix_type full
_refine_ls_number_parameters 299
_refine_ls_number_reflns 4680
_refine_ls_number_restraints 0
_refine_ls_restrained_S_all 1.013
_refine_ls_R_factor_all 0.1115
_refine_ls_R_factor_gt 0.0660
_refine_ls_shift/su_max 0.000
_refine_ls_shift/su_mean 0.000
_refine_ls_structure_factor_coef Fsqd
_refine_ls_weighting_details 'calc w=1/[\s^2^(Fo^2^)+(0.0719P)^2^+1.2158P] where P=(Fo^2^+2Fc^2^)/3'
_refine_ls_weighting_scheme calc
_refine_ls_wR_factor_gt 0.1460
_refine_ls_wR_factor_ref 0.1670
_reflns_number_gt 2871
_reflns_number_total 4680
_reflns_threshold_expression >2sigma(I)
_cod_data_source_file ic701173x.cif
_cod_data_source_block crystal_16plus17_a
_cod_depositor_comments
;
The following automatic conversions were performed:

'_symmetry_cell_setting' value 'Monoclinic' changed to 'monoclinic'
according to
/usr/data/users/saulius/automatic-downloads/retrospective/ACS/lib/dictionaries/cif_core.dic
dictionary named 'cif_core.dic' version 2.4.2 from 2011-04-26.

Automatic conversion script
Id: cif_fix_values 2281 2013-09-26 08:29:07Z andrius 
;
_cod_original_sg_symbol_H-M P2(1)/c
_cod_database_code 4339646

loop_
_symmetry_equiv_pos_as_xyz
'x, y, z'
'-x, y+1/2, -z+1/2'
'-x, -y, -z'
'x, -y-1/2, z-1/2'

loop_
_atom_site_label
_atom_site_type_symbol
_atom_site_fract_x
_atom_site_fract_y
_atom_site_fract_z
_atom_site_U_iso_or_equiv
_atom_site_adp_type
_atom_site_occupancy
_atom_site_symmetry_multiplicity
_atom_site_calc_flag
_atom_site_refinement_flags
P1 P 0.30419(5) 0.52082(11) 0.23220(6) 0.0568(3) Uani 1 1 d .
P2 P 0.19985(4) 0.41879(11) 0.27123(6) 0.0525(3) Uani 1 1 d .
N1 N 0.22036(13) 0.5426(3) 0.19860(19) 0.0584(8) Uani 1 1 d .
N2 N 0.28266(12) 0.3903(3) 0.30296(17) 0.0526(7) Uani 1 1 d .
O2 O 0.17642(10) 0.2479(2) 0.22653(13) 0.0484(6) Uani 1 1 d .
O1 O 0.31988(10) 0.4119(3) 0.15520(13) 0.0504(6) Uani 1 1 d .
O4 O 0.16086(18) 0.4803(5) 0.3272(2) 0.0775(11) Uani 0.69 1 d P
O3 O 0.3438(3) 0.6490(8) 0.2574(5) 0.084(2) Uani 0.39 1 d P
C1 C 0.1847(2) 0.6932(5) 0.1615(4) 0.0985(17) Uani 1 1 d .
C2 C 0.1103(2) 0.6560(7) 0.1335(4) 0.143(3) Uani 1 1 d .
H2A H 0.0935 0.6200 0.1811 0.214 Uiso 1 1 calc R
H2B H 0.1037 0.5722 0.0913 0.214 Uiso 1 1 calc R
H2C H 0.0867 0.7521 0.1102 0.214 Uiso 1 1 calc R
C3 C 0.2130(3) 0.7401(6) 0.0854(4) 0.130(2) Uani 1 1 d .
H3A H 0.2036 0.6555 0.0438 0.196 Uiso 1 1 calc R
H3B H 0.2608 0.7549 0.1029 0.196 Uiso 1 1 calc R
H3C H 0.1925 0.8394 0.0615 0.196 Uiso 1 1 calc R
C4 C 0.1973(4) 0.8275(6) 0.2290(5) 0.173(3) Uani 1 1 d .
H4A H 0.1742 0.9246 0.2061 0.259 Uiso 1 1 calc R
H4B H 0.2446 0.8488 0.2458 0.259 Uiso 1 1 calc R
H4C H 0.1808 0.7928 0.2771 0.259 Uiso 1 1 calc R
C5 C 0.32108(18) 0.3517(5) 0.3908(2) 0.0665(11) Uani 1 1 d .
C6 C 0.2915(2) 0.1987(7) 0.4184(3) 0.1053(17) Uani 1 1 d .
H6A H 0.2447 0.2158 0.4172 0.158 Uiso 1 1 calc R
H6B H 0.3148 0.1712 0.4747 0.158 Uiso 1 1 calc R
H6C H 0.2960 0.1117 0.3807 0.158 Uiso 1 1 calc R
C7 C 0.3146(3) 0.4928(7) 0.4495(3) 0.125(2) Uani 1 1 d .
H7A H 0.2683 0.5059 0.4519 0.187 Uiso 1 1 calc R
H7B H 0.3305 0.5907 0.4283 0.187 Uiso 1 1 calc R
H7C H 0.3410 0.4707 0.5050 0.187 Uiso 1 1 calc R
C8 C 0.39459(19) 0.3286(6) 0.3897(3) 0.0868(14) Uani 1 1 d .
H8A H 0.4193 0.3000 0.4453 0.130 Uiso 1 1 calc R
H8B H 0.4122 0.4278 0.3723 0.130 Uiso 1 1 calc R
H8C H 0.3988 0.2435 0.3508 0.130 Uiso 1 1 calc R
C9 C 0.38545(15) 0.3646(4) 0.15242(19) 0.0481(8) Uani 1 1 d .
C10 C 0.40298(17) 0.2049(4) 0.1722(2) 0.0552(9) Uani 1 1 d .
C11 C 0.4672(2) 0.1572(5) 0.1675(3) 0.0776(12) Uani 1 1 d .
H11 H 0.4812 0.0514 0.1818 0.093 Uiso 1 1 calc R
C12 C 0.5104(2) 0.2631(7) 0.1422(3) 0.0878(14) Uani 1 1 d .
H12 H 0.5535 0.2292 0.1402 0.105 Uiso 1 1 calc R
C13 C 0.49079(19) 0.4182(6) 0.1197(3) 0.0742(12) Uani 1 1 d .
H13 H 0.5203 0.4880 0.1010 0.089 Uiso 1 1 calc R
C14 C 0.42786(17) 0.4727(4) 0.1244(2) 0.0577(9) Uani 1 1 d .
C15 C 0.3538(2) 0.0852(4) 0.1942(2) 0.0723(11) Uani 1 1 d .
H15A H 0.3320 0.1326 0.2352 0.108 Uiso 1 1 calc R
H15B H 0.3773 -0.0112 0.2174 0.108 Uiso 1 1 calc R
H15C H 0.3207 0.0579 0.1443 0.108 Uiso 1 1 calc R
C16 C 0.4063(2) 0.6430(5) 0.0972(3) 0.0899(14) Uani 1 1 d .
H16A H 0.3635 0.6399 0.0578 0.135 Uiso 1 1 calc R
H16B H 0.4391 0.6918 0.0707 0.135 Uiso 1 1 calc R
H16C H 0.4024 0.7058 0.1457 0.135 Uiso 1 1 calc R
C17 C 0.11039(16) 0.2185(4) 0.1816(2) 0.0555(9) Uani 1 1 d .
C18 C 0.06180(19) 0.1759(5) 0.2253(2) 0.0695(11) Uani 1 1 d .
C19 C -0.0027(2) 0.1434(8) 0.1768(4) 0.117(2) Uani 1 1 d .
H19 H -0.0368 0.1140 0.2036 0.140 Uiso 1 1 calc R
C20 C -0.0159(3) 0.1542(11) 0.0917(4) 0.165(3) Uani 1 1 d .
H20 H -0.0594 0.1372 0.0603 0.199 Uiso 1 1 calc R
C21 C 0.0345(3) 0.1902(10) 0.0517(3) 0.152(3) Uani 1 1 d .
H21 H 0.0249 0.1952 -0.0070 0.183 Uiso 1 1 calc R
C22 C 0.0989(2) 0.2191(6) 0.0955(2) 0.0850(14) Uani 1 1 d .
C23 C 0.0772(2) 0.1579(7) 0.3192(3) 0.0985(16) Uani 1 1 d .
H23A H 0.1203 0.1072 0.3378 0.148 Uiso 1 1 calc R
H23B H 0.0432 0.0920 0.3353 0.148 Uiso 1 1 calc R
H23C H 0.0778 0.2631 0.3449 0.148 Uiso 1 1 calc R
C24 C 0.1551(2) 0.2450(7) 0.0492(3) 0.1061(18) Uani 1 1 d .
H24A H 0.1573 0.3578 0.0353 0.159 Uiso 1 1 calc R
H24B H 0.1464 0.1815 -0.0016 0.159 Uiso 1 1 calc R
H24C H 0.1971 0.2121 0.0848 0.159 Uiso 1 1 calc R

loop_
_atom_site_aniso_label
_atom_site_aniso_U_11
_atom_site_aniso_U_22
_atom_site_aniso_U_33
_atom_site_aniso_U_23
_atom_site_aniso_U_13
_atom_site_aniso_U_12
P1 0.0501(6) 0.0503(6) 0.0735(7) -0.0068(5) 0.0211(5) -0.0023(5)
P2 0.0479(5) 0.0512(6) 0.0613(6) -0.0050(5) 0.0183(4) 0.0020(4)
N1 0.0501(17) 0.0436(16) 0.084(2) 0.0103(15) 0.0210(15) 0.0059(13)
N2 0.0400(15) 0.0673(19) 0.0517(17) -0.0065(14) 0.0125(13) -0.0015(13)
O2 0.0408(13) 0.0506(14) 0.0545(14) 0.0022(11) 0.0118(10) -0.0017(10)
O1 0.0402(12) 0.0577(14) 0.0536(14) 0.0007(11) 0.0111(10) 0.0001(10)
O4 0.065(2) 0.087(3) 0.088(3) -0.019(2) 0.032(2) 0.003(2)
O3 0.075(5) 0.071(5) 0.111(6) -0.032(4) 0.029(4) -0.031(4)
C1 0.074(3) 0.064(3) 0.170(5) 0.050(3) 0.055(3) 0.024(2)
C2 0.064(3) 0.153(5) 0.220(7) 0.116(5) 0.050(4) 0.056(3)
C3 0.098(4) 0.113(4) 0.189(6) 0.096(4) 0.051(4) 0.030(3)
C4 0.204(7) 0.056(3) 0.285(9) -0.006(5) 0.112(7) 0.034(4)
C5 0.058(2) 0.095(3) 0.044(2) -0.008(2) 0.0056(18) 0.002(2)
C6 0.094(3) 0.149(5) 0.066(3) 0.035(3) 0.004(2) -0.009(3)
C7 0.114(4) 0.181(6) 0.074(3) -0.054(4) 0.007(3) 0.013(4)
C8 0.056(3) 0.130(4) 0.065(3) -0.005(3) -0.004(2) 0.007(2)
C9 0.0408(19) 0.059(2) 0.0437(19) -0.0048(16) 0.0082(15) 0.0008(16)
C10 0.055(2) 0.062(2) 0.049(2) -0.0031(18) 0.0109(17) 0.0044(18)
C11 0.073(3) 0.079(3) 0.082(3) 0.001(2) 0.019(2) 0.023(2)
C12 0.052(3) 0.110(4) 0.104(4) -0.016(3) 0.023(2) 0.016(3)
C13 0.049(2) 0.091(3) 0.087(3) -0.016(2) 0.025(2) -0.010(2)
C14 0.051(2) 0.061(2) 0.063(2) -0.0071(19) 0.0152(18) -0.0064(18)
C15 0.090(3) 0.055(2) 0.074(3) -0.001(2) 0.025(2) 0.000(2)
C16 0.091(3) 0.067(3) 0.128(4) 0.012(3) 0.058(3) -0.010(2)
C17 0.042(2) 0.066(2) 0.058(2) 0.0025(18) 0.0102(17) -0.0055(17)
C18 0.061(3) 0.087(3) 0.064(3) -0.008(2) 0.022(2) -0.019(2)
C19 0.063(3) 0.195(6) 0.097(4) -0.021(4) 0.027(3) -0.051(3)
C20 0.066(4) 0.325(10) 0.092(4) -0.016(5) -0.009(3) -0.063(5)
C21 0.081(4) 0.308(9) 0.059(3) 0.006(4) -0.004(3) -0.055(5)
C22 0.060(3) 0.143(4) 0.049(3) 0.005(2) 0.006(2) -0.021(3)
C23 0.097(3) 0.136(4) 0.072(3) -0.007(3) 0.040(3) -0.042(3)
C24 0.091(3) 0.176(5) 0.055(3) 0.003(3) 0.025(2) -0.029(3)

loop_
_atom_type_symbol
_atom_type_description
_atom_type_scat_dispersion_real
_atom_type_scat_dispersion_imag
_atom_type_scat_source
C C 0.0033 0.0016 'International Tables Vol C Tables 4.2.6.8 and 6.1.1.4'
H H 0.0000 0.0000 'International Tables Vol C Tables 4.2.6.8 and 6.1.1.4'
N N 0.0061 0.0033 'International Tables Vol C Tables 4.2.6.8 and 6.1.1.4'
O O 0.0106 0.0060 'International Tables Vol C Tables 4.2.6.8 and 6.1.1.4'
P P 0.1023 0.0942 'International Tables Vol C Tables 4.2.6.8 and 6.1.1.4'

loop_
_geom_angle_atom_site_label_1
_geom_angle_atom_site_label_2
_geom_angle_atom_site_label_3
_geom_angle
O3 P1 O1 117.6(3)
O3 P1 N1 121.0(3)
O1 P1 N1 99.67(13)
O3 P1 N2 121.4(4)
O1 P1 N2 107.13(13)
N1 P1 N2 83.74(13)
O4 P2 O2 116.56(18)
O4 P2 N2 121.44(19)
O2 P2 N2 101.26(12)
O4 P2 N1 119.5(2)
O2 P2 N1 108.06(13)
N2 P2 N1 84.84(14)
C1 N1 P2 127.7(2)
C1 N1 P1 125.9(2)
P2 N1 P1 95.76(14)
C5 N2 P2 127.0(2)
C5 N2 P1 128.1(2)
P2 N2 P1 95.59(14)
C17 O2 P2 122.8(2)
C9 O1 P1 121.93(18)
N1 C1 C2 108.5(3)
N1 C1 C3 107.4(3)
C2 C1 C3 110.0(5)
N1 C1 C4 108.7(4)
C2 C1 C4 111.0(5)
C3 C1 C4 111.2(5)
C1 C2 H2A 109.5
C1 C2 H2B 109.5
H2A C2 H2B 109.5
C1 C2 H2C 109.5
H2A C2 H2C 109.5
H2B C2 H2C 109.5
C1 C3 H3A 109.5
C1 C3 H3B 109.5
H3A C3 H3B 109.5
C1 C3 H3C 109.5
H3A C3 H3C 109.5
H3B C3 H3C 109.5
C1 C4 H4A 109.5
C1 C4 H4B 109.5
H4A C4 H4B 109.5
C1 C4 H4C 109.5
H4A C4 H4C 109.5
H4B C4 H4C 109.5
N2 C5 C6 107.5(3)
N2 C5 C8 108.9(3)
C6 C5 C8 111.2(4)
N2 C5 C7 109.4(3)
C6 C5 C7 110.9(4)
C8 C5 C7 109.0(3)
C5 C6 H6A 109.5
C5 C6 H6B 109.5
H6A C6 H6B 109.5
C5 C6 H6C 109.5
H6A C6 H6C 109.5
H6B C6 H6C 109.5
C5 C7 H7A 109.5
C5 C7 H7B 109.5
H7A C7 H7B 109.5
C5 C7 H7C 109.5
H7A C7 H7C 109.5
H7B C7 H7C 109.5
C5 C8 H8A 109.5
C5 C8 H8B 109.5
H8A C8 H8B 109.5
C5 C8 H8C 109.5
H8A C8 H8C 109.5
H8B C8 H8C 109.5
C10 C9 C14 122.7(3)
C10 C9 O1 117.1(3)
C14 C9 O1 120.0(3)
C9 C10 C11 117.1(3)
C9 C10 C15 121.8(3)
C11 C10 C15 121.0(4)
C12 C11 C10 121.0(4)
C12 C11 H11 119.5
C10 C11 H11 119.5
C13 C12 C11 120.6(4)
C13 C12 H12 119.7
C11 C12 H12 119.7
C12 C13 C14 120.8(4)
C12 C13 H13 119.6
C14 C13 H13 119.6
C13 C14 C9 117.7(4)
C13 C14 C16 120.2(3)
C9 C14 C16 122.1(3)
C10 C15 H15A 109.5
C10 C15 H15B 109.5
H15A C15 H15B 109.5
C10 C15 H15C 109.5
H15A C15 H15C 109.5
H15B C15 H15C 109.5
C14 C16 H16A 109.5
C14 C16 H16B 109.5
H16A C16 H16B 109.5
C14 C16 H16C 109.5
H16A C16 H16C 109.5
H16B C16 H16C 109.5
C22 C17 C18 123.1(3)
C22 C17 O2 117.3(3)
C18 C17 O2 119.3(3)
C17 C18 C19 116.7(4)
C17 C18 C23 122.4(3)
C19 C18 C23 120.8(4)
C20 C19 C18 120.8(4)
C20 C19 H19 119.6
C18 C19 H19 119.6
C19 C20 C21 120.0(5)
C19 C20 H20 120.0
C21 C20 H20 120.0
C20 C21 C22 121.8(5)
C20 C21 H21 119.1
C22 C21 H21 119.1
C17 C22 C21 117.3(4)
C17 C22 C24 122.0(4)
C21 C22 C24 120.6(4)
C18 C23 H23A 109.5
C18 C23 H23B 109.5
H23A C23 H23B 109.5
C18 C23 H23C 109.5
H23A C23 H23C 109.5
H23B C23 H23C 109.5
C22 C24 H24A 109.5
C22 C24 H24B 109.5
H24A C24 H24B 109.5
C22 C24 H24C 109.5
H24A C24 H24C 109.5
H24B C24 H24C 109.5

loop_
_geom_bond_atom_site_label_1
_geom_bond_atom_site_label_2
_geom_bond_distance
P1 O3 1.337(6)
P1 O1 1.627(2)
P1 N1 1.684(3)
P1 N2 1.700(3)
P2 O4 1.426(3)
P2 O2 1.607(2)
P2 N2 1.668(3)
P2 N1 1.680(3)
N1 C1 1.495(5)
N2 C5 1.502(4)
O2 C17 1.402(4)
O1 C9 1.402(4)
C1 C2 1.513(6)
C1 C3 1.525(7)
C1 C4 1.537(8)
C2 H2A 0.9600
C2 H2B 0.9600
C2 H2C 0.9600
C3 H3A 0.9600
C3 H3B 0.9600
C3 H3C 0.9600
C4 H4A 0.9600
C4 H4B 0.9600
C4 H4C 0.9600
C5 C6 1.507(6)
C5 C8 1.514(5)
C5 C7 1.527(6)
C6 H6A 0.9600
C6 H6B 0.9600
C6 H6C 0.9600
C7 H7A 0.9600
C7 H7B 0.9600
C7 H7C 0.9600
C8 H8A 0.9600
C8 H8B 0.9600
C8 H8C 0.9600
C9 C10 1.382(5)
C9 C14 1.387(5)
C10 C11 1.385(5)
C10 C15 1.504(5)
C11 C12 1.365(6)
C11 H11 0.9300
C12 C13 1.364(6)
C12 H12 0.9300
C13 C14 1.377(5)
C13 H13 0.9300
C14 C16 1.506(5)
C15 H15A 0.9600
C15 H15B 0.9600
C15 H15C 0.9600
C16 H16A 0.9600
C16 H16B 0.9600
C16 H16C 0.9600
C17 C22 1.365(5)
C17 C18 1.385(5)
C18 C19 1.400(6)
C18 C23 1.495(5)
C19 C20 1.352(7)
C19 H19 0.9300
C20 C21 1.365(7)
C20 H20 0.9300
C21 C22 1.367(6)
C21 H21 0.9300
C22 C24 1.517(5)
C23 H23A 0.9600
C23 H23B 0.9600
C23 H23C 0.9600
C24 H24A 0.9600
C24 H24B 0.9600
C24 H24C 0.9600
